data_1507535
loop_
_publ_author_name
'Moser, William H.'
'Sun, Liangdong'
'Huffman, John C.'

_publ_section_title
;
 Synthesis and Reactivity of Silyl Vinylketenes:&#x2009; A Formal
 Interrupted D\"otz Benzannulation with Unexpected Silyl Migration
;
_journal_issue 21
_journal_name_full 'Organic Letters'
_journal_page_first 3389
_journal_paper_doi 10.1021/ol016615y
_journal_volume 3
_journal_year 2001
_chemical_formula_sum 'C26 H28 Cr O5 Si'
_chemical_formula_weight 500.587
_space_group_IT_number 14
_symmetry_cell_setting monoclinic
_symmetry_space_group_name_Hall '-P 2yn'
_symmetry_space_group_name_H-M 'P 1 21/n 1'
_audit_creation_method 'minor manual editing of SDT2CIF v. 1.2 BETA  output'
_cell_angle_alpha 90
_cell_angle_beta 99.7669(12)
_cell_angle_gamma 90
_cell_formula_units_Z 4
_cell_length_a 6.5976(2)
_cell_length_b 28.7405(9)
_cell_length_c 13.2540(4)
_cell_measurement_reflns_used 7116
_cell_measurement_temperature 112(2)
_cell_measurement_theta_max 30.00
_cell_measurement_theta_min 2.64
_cell_volume 2476.78(13)
_computing_cell_refinement 'SAINT (Bruker, 1999)'
_computing_data_collection 'SMART (Bruker, 1999)'
_computing_data_reduction 'SAINT (Bruker, 1999), XTEL (local package)'
_computing_molecular_graphics 'XTEL, local package'
_computing_publication_material 'XTEL, local package'
_computing_structure_refinement 'XTEL, local package'
_computing_structure_solution 'SHELXS-97 (Sheldrick, 1997)'
_diffrn_ambient_temperature 112(2)
_diffrn_detector 'CCD area detector'
_diffrn_detector_area_resol_mean 44.52
_diffrn_detector_type 'Bruker SMART 6000'
_diffrn_measured_fraction_theta_full 1
_diffrn_measured_fraction_theta_max 1
_diffrn_measurement_details '   0.30 degree frames measured for  10.13 seconds each'
_diffrn_measurement_device 'three-circle goniometer with fixed chi'
_diffrn_measurement_device_type 'Bruker Platform goniometer'
_diffrn_measurement_method '\w scans'
_diffrn_radiation_type 'Mo K\a'
_diffrn_radiation_wavelength 0.71073
_diffrn_reflns_av_R_equivalents 0.071
_diffrn_reflns_limit_h_max 9
_diffrn_reflns_limit_h_min -9
_diffrn_reflns_limit_k_max 40
_diffrn_reflns_limit_k_min -40
_diffrn_reflns_limit_l_max 18
_diffrn_reflns_limit_l_min -18
_diffrn_reflns_number 67757
_diffrn_reflns_theta_full 30.123
_diffrn_reflns_theta_max 30.123
_diffrn_reflns_theta_min 1.202
_diffrn_standards_decay_% 0.00
_diffrn_standards_interval_time 614
_diffrn_standards_number 7117
_exptl_absorpt_coefficient_mu 0.544
_exptl_absorpt_correction_type none
_exptl_crystal_colour yellow
_exptl_crystal_density_diffrn 1.342
_exptl_crystal_density_method 'not measured'
_exptl_crystal_description needles
_exptl_crystal_F_000 1048
_exptl_crystal_size_max .06
_exptl_crystal_size_mid .12
_exptl_crystal_size_min .4
_refine_diff_density_max 0.30
_refine_diff_density_min -0.32
_refine_ls_abs_structure_details none
_refine_ls_extinction_coef -0.00000022(5)
_refine_ls_extinction_expression
;                                                                               
Larson, A. C. (1967).  Acta Cryst. 23, p. 664.  Eq. (3)                         
;
_refine_ls_extinction_method Zachariasen
_refine_ls_goodness_of_fit_ref 0.9148
_refine_ls_hydrogen_treatment 'isotropic refinement'
_refine_ls_matrix_type full
_refine_ls_number_parameters 411
_refine_ls_number_reflns 3533
_refine_ls_R_factor_gt 0.0253
_refine_ls_shift/su_max 0.0089
_refine_ls_structure_factor_coef F
_refine_ls_weighting_details w^-1^=\s^2^(F)+(.07F)^2^
_refine_ls_weighting_scheme calc
_refine_ls_wR_factor_ref 0.0283
_reflns_number_gt 3533
_reflns_number_total 7240
_reflns_threshold_expression 'Fo^2^> 2.33\s(Fo^2^)'
_cod_data_source_file ol016615y_s2.cif
_cod_data_source_block MSC01044
_cod_original_sg_symbol_H-M 'P 21/n'
_cod_original_formula_sum 'C26 H28 Cr1 O5 Si1'
_cod_database_code 1507535

loop_
_symmetry_equiv_pos_as_xyz
x,y,z
1/2-x,1/2+y,1/2-z
1/2+x,1/2-y,1/2+z
-x,-y,-z

loop_
_atom_site_label
_atom_site_type_symbol
_atom_site_fract_x
_atom_site_fract_y
_atom_site_fract_z
_atom_site_U_iso_or_equiv
_atom_site_adp_type
_atom_site_occupancy
_atom_site_disorder_group
CR1 CR 0.71956(7) 0.080261(17) 0.60078(4) 0.01637(14) Uani 1 0
C2 C 0.8357(5) 0.13888(11) 0.6138(2) 0.0225(10) Uani 1 0
O3 O 0.9008(4) 0.17620(8) 0.62475(18) 0.0332(9) Uani 1 0
C4 C 0.5528(5) 0.10043(10) 0.4834(2) 0.0214(10) Uani 1 0
O5 O 0.4505(4) 0.11341(8) 0.40950(18) 0.0328(8) Uani 1 0
C6 C 0.9047(5) 0.06270(11) 0.5195(2) 0.0244(10) Uani 1 0
O7 O 1.0199(4) 0.05291(8) 0.46543(19) 0.0370(9) Uani 1 0
C8 C 0.4494(5) 0.07339(10) 0.6795(2) 0.0182(9) Uani 1 0
C9 C 0.4826(5) 0.03032(11) 0.6335(2) 0.0210(10) Uani 1 0
C10 C 0.6735(5) 0.00840(11) 0.6546(2) 0.0223(10) Uani 1 0
C11 C 0.8339(5) 0.02967(11) 0.7228(2) 0.0224(10) Uani 1 0
C12 C 0.8012(5) 0.07207(10) 0.7683(2) 0.0192(9) Uani 1 0
C13 C 0.6064(5) 0.09498(10) 0.7480(2) 0.0163(9) Uani 1 0
C14 C 0.5820(4) 0.14087(10) 0.7970(2) 0.0158(9) Uani 1 0
C15 C 0.6728(4) 0.14559(10) 0.9088(2) 0.0157(9) Uani 1 0
SI16 SI 0.54521(13) 0.12155(3) 1.01497(6) 0.0174(3) Uani 1 0
C17 C 0.7159(5) 0.07770(11) 1.0954(2) 0.0208(8) Uani 1 0
C18 C 0.7757(6) 0.03831(12) 1.0294(3) 0.0259(11) Uani 1 0
C19 C 0.5998(7) 0.05709(16) 1.1764(3) 0.0379(14) Uani 1 0
C20 C 0.9120(6) 0.10132(14) 1.1496(3) 0.0326(12) Uani 1 0
C21 C 0.4857(4) 0.17698(10) 0.7454(2) 0.0178(9) Uani 1 0
O22 O 0.3948(3) 0.17029(7) 0.64595(16) 0.0240(7) Uani 1 0
C23 C 0.3652(6) 0.21001(13) 0.5797(3) 0.0294(12) Uani 1 0
C24 C 0.4692(5) 0.22438(10) 0.7891(2) 0.0194(9) Uani 1 0
C25 C 0.6189(5) 0.25761(12) 0.7857(3) 0.0248(11) Uani 1 0
C26 C 0.5958(6) 0.30216(12) 0.8216(3) 0.0299(12) Uani 1 0
C27 C 0.4241(7) 0.31339(12) 0.8626(3) 0.0352(13) Uani 1 0
C28 C 0.2740(7) 0.28057(13) 0.8667(3) 0.0361(13) Uani 1 0
C29 C 0.2954(6) 0.23633(12) 0.8291(3) 0.0283(12) Uani 1 0
C30 C 0.8284(5) 0.17339(10) 0.9360(2) 0.0202(10) Uani 1 0
O31 O 0.9675(3) 0.19782(8) 0.96545(17) 0.0300(8) Uani 1 0
C32 C 0.4818(6) 0.17019(13) 1.0967(3) 0.0289(12) Uani 1 0
C33 C 0.3058(5) 0.09401(14) 0.9465(3) 0.0266(11) Uani 1 0
H1 H 0.324(4) 0.0869(10) 0.662(2) 0.019(8) Uiso 1 0
H2 H 0.386(4) 0.0180(10) 0.588(2) 0.017(8) Uiso 1 0
H3 H 0.692(4) -0.0181(10) 0.621(2) 0.019(8) Uiso 1 0
H4 H 0.959(4) 0.0169(10) 0.734(2) 0.017(8) Uiso 1 0
H5 H 0.903(4) 0.0859(10) 0.809(2) 0.012(8) Uiso 1 0
H6 H 0.664(5) 0.0210(11) 0.992(3) 0.032(10) Uiso 1 0
H7 H 0.854(5) 0.0480(10) 0.980(2) 0.020(9) Uiso 1 0
H8 H 0.854(5) 0.0155(12) 1.071(2) 0.031(10) Uiso 1 0
H9 H 0.680(5) 0.0346(13) 1.218(3) 0.044(11) Uiso 1 0
H10 H 0.471(6) 0.0410(14) 1.145(3) 0.061(14) Uiso 1 0
H11 H 0.563(5) 0.0806(13) 1.218(3) 0.044(11) Uiso 1 0
H12 H 1.003(5) 0.0793(12) 1.193(3) 0.041(10) Uiso 1 0
H13 H 0.994(5) 0.1152(12) 1.102(3) 0.040(11) Uiso 1 0
H14 H 0.885(5) 0.1249(12) 1.195(3) 0.033(10) Uiso 1 0
H15 H 0.493(5) 0.2250(10) 0.576(2) 0.021(9) Uiso 1 0
H16 H 0.317(5) 0.1989(12) 0.514(3) 0.039(10) Uiso 1 0
H17 H 0.272(5) 0.2327(12) 0.604(3) 0.035(10) Uiso 1 0
H18 H 0.723(4) 0.2512(10) 0.759(2) 0.015(9) Uiso 1 0
H19 H 0.693(5) 0.3231(11) 0.822(2) 0.029(10) Uiso 1 0
H20 H 0.414(5) 0.3430(12) 0.888(2) 0.035(10) Uiso 1 0
H21 H 0.160(5) 0.2871(12) 0.889(3) 0.034(10) Uiso 1 0
H22 H 0.200(5) 0.2163(10) 0.826(2) 0.017(9) Uiso 1 0
H23 H 0.595(5) 0.1831(12) 1.126(3) 0.032(11) Uiso 1 0
H24 H 0.406(5) 0.1600(11) 1.149(3) 0.034(10) Uiso 1 0
H25 H 0.401(5) 0.1936(12) 1.057(3) 0.035(10) Uiso 1 0
H26 H 0.221(5) 0.1166(12) 0.912(3) 0.039(11) Uiso 1 0
H27 H 0.330(5) 0.0718(11) 0.902(2) 0.027(10) Uiso 1 0
H28 H 0.227(5) 0.0804(12) 0.993(3) 0.040(10) Uiso 1 0

loop_
_atom_site_aniso_label
_atom_site_aniso_U_11
_atom_site_aniso_U_22
_atom_site_aniso_U_33
_atom_site_aniso_U_12
_atom_site_aniso_U_13
_atom_site_aniso_U_23
CR1 0.0184(2) 0.0159(9) 0.0154(3) 0.0009(2) 0.00447(18) 0.0000(2)
C2 0.0229(17) 0.026(2) 0.0197(16) -0.0008(14) 0.0065(13) 0.0000(14)
O3 0.0380(15) 0.0268(19) 0.0373(15) -0.0103(12) 0.0130(12) -0.0025(11)
C4 0.0249(17) 0.0188(19) 0.0221(17) -0.0004(14) 0.0086(14) -0.0027(13)
O5 0.0372(15) 0.034(2) 0.0251(13) 0.0052(11) -0.0014(11) 0.0040(11)
C6 0.0273(18) 0.0209(19) 0.0256(18) 0.0016(14) 0.0063(15) 0.0038(14)
O7 0.0397(15) 0.035(2) 0.0431(16) 0.0107(12) 0.0256(13) 0.0049(12)
C8 0.0202(16) 0.0188(19) 0.0167(15) -0.0015(13) 0.0061(12) 0.0008(12)
C9 0.0263(18) 0.0197(19) 0.0179(16) -0.0067(14) 0.0059(14) -0.0021(13)
C10 0.0345(19) 0.0146(17) 0.0195(17) -0.0001(14) 0.0099(14) -0.0008(13)
C11 0.0256(18) 0.022(2) 0.0201(16) 0.0072(14) 0.0057(14) 0.0029(13)
C12 0.0203(16) 0.022(2) 0.0145(15) -0.0009(13) 0.0011(12) -0.0002(12)
C13 0.0211(16) 0.0155(16) 0.0132(14) -0.0004(12) 0.0056(12) 0.0023(11)
C14 0.0150(14) 0.0167(17) 0.0161(15) -0.0024(12) 0.0040(12) -0.0025(12)
C15 0.0167(15) 0.0155(16) 0.0152(15) -0.0009(12) 0.0036(12) -0.0004(12)
SI16 0.0174(5) 0.0192(11) 0.0162(5) -0.0020(4) 0.0048(4) -0.0019(3)
C17 0.0239(14) 0.0222(19) 0.0172(14) -0.0017(15) 0.0060(11) 0.0025(14)
C18 0.030(2) 0.020(2) 0.0271(19) -0.0006(16) 0.0043(16) 0.0017(15)
C19 0.046(3) 0.041(3) 0.031(2) 0.009(2) 0.017(2) 0.0141(19)
C20 0.033(2) 0.032(3) 0.029(2) 0.0048(18) -0.0039(17) -0.0040(17)
C21 0.0178(15) 0.0197(18) 0.0164(15) -0.0017(13) 0.0043(13) -0.0017(12)
O22 0.0334(13) 0.0188(15) 0.0172(11) 0.0055(10) -0.0032(10) -0.0004(9)
C23 0.042(2) 0.026(2) 0.0178(17) 0.0072(18) -0.0013(16) 0.0030(15)
C24 0.0271(17) 0.0159(17) 0.0142(15) 0.0031(13) 0.0007(13) 0.0015(12)
C25 0.0251(18) 0.026(2) 0.0217(17) 0.0027(15) 0.0004(14) 0.0013(14)
C26 0.041(2) 0.021(2) 0.0235(18) -0.0061(17) -0.0068(16) 0.0013(14)
C27 0.067(3) 0.018(2) 0.0176(17) 0.0101(19) -0.0000(18) -0.0015(14)
C28 0.052(3) 0.031(3) 0.030(2) 0.0142(19) 0.0197(19) 0.0000(16)
C29 0.035(2) 0.023(2) 0.0288(19) 0.0003(16) 0.0129(16) -0.0002(15)
C30 0.0254(17) 0.0213(19) 0.0155(15) 0.0030(14) 0.0078(13) 0.0027(13)
O31 0.0278(13) 0.031(2) 0.0313(14) -0.0128(11) 0.0054(11) -0.0042(11)
C32 0.034(2) 0.030(3) 0.0254(19) 0.0009(18) 0.0109(17) -0.0048(16)
C33 0.0193(17) 0.033(3) 0.0282(19) -0.0056(16) 0.0049(15) -0.0034(16)

loop_
_atom_type_symbol
_atom_type_description
_atom_type_scat_dispersion_real
_atom_type_scat_dispersion_imag
_atom_type_scat_source
CR Cr 0.284 0.624 'International Tables Vol. IV (1974) Table 2.2B'
SI Si 0.072 0.071 'International Tables Vol. IV (1974) Table 2.2B'
O O 0.008 0.006 'International Tables Vol. IV (1974) Table 2.2B'
C C 0.002 0.002 'International Tables Vol. IV (1974) Table 2.2B'
H H 0 0 'International Tables Vol. IV (1974) Table 2.2B'

loop_
_geom_angle_atom_site_label_1
_geom_angle_atom_site_label_2
_geom_angle_atom_site_label_3
_geom_angle
_geom_angle_publ_flag
C2 CR1 C4 88.32(14) no
C2 CR1 C6 89.93(14) no
C2 CR1 C8 112.98(12) no
C2 CR1 C9 150.10(13) no
C2 CR1 C10 153.47(13) no
C2 CR1 C11 116.54(13) no
C2 CR1 C12 88.67(13) no
C2 CR1 C13 86.60(12) no
C4 CR1 C6 87.27(14) no
C4 CR1 C8 90.73(12) no
C4 CR1 C9 91.65(13) no
C4 CR1 C10 118.01(13) no
C4 CR1 C11 155.08(13) no
C4 CR1 C12 153.26(12) no
C4 CR1 C13 115.86(12) no
C6 CR1 C8 156.95(13) no
C6 CR1 C9 119.94(13) no
C6 CR1 C10 94.25(13) no
C6 CR1 C11 94.04(13) no
C6 CR1 C12 119.29(13) no
C6 CR1 C13 156.46(13) no
C8 CR1 C9 37.13(11) no
C8 CR1 C10 66.57(12) no
C8 CR1 C11 78.42(12) no
C8 CR1 C12 66.19(11) no
C8 CR1 C13 36.56(10) no
C9 CR1 C10 36.58(12) no
C9 CR1 C11 66.17(12) no
C9 CR1 C12 78.12(12) no
C9 CR1 C13 66.59(11) no
C10 CR1 C11 37.07(12) no
C10 CR1 C12 66.48(11) no
C10 CR1 C13 79.18(11) no
C11 CR1 C12 36.74(11) no
C11 CR1 C13 67.07(11) no
C12 CR1 C13 37.42(10) no
C15 SI16 C17 111.44(13) no
C15 SI16 C32 109.38(15) no
C15 SI16 C33 103.93(15) no
C17 SI16 C32 110.06(16) no
C17 SI16 C33 111.49(16) no
C32 SI16 C33 110.38(18) no
C21 O22 C23 118.1(2) no
CR1 C2 O3 176.6(3) no
CR1 C4 O5 179.1(3) no
CR1 C6 O7 177.5(3) no
CR1 C8 C9 71.33(17) no
CR1 C8 C13 72.64(17) no
C9 C8 C13 121.1(3) no
CR1 C9 C8 71.54(17) no
CR1 C9 C10 71.88(18) no
C8 C9 C10 120.7(3) no
CR1 C10 C9 71.54(18) no
CR1 C10 C11 70.99(18) no
C9 C10 C11 119.2(3) no
CR1 C11 C10 71.94(18) no
CR1 C11 C12 71.49(18) no
C10 C11 C12 120.2(3) no
CR1 C12 C11 71.77(18) no
CR1 C12 C13 72.73(16) no
C11 C12 C13 121.5(3) no
CR1 C13 C8 70.80(16) no
CR1 C13 C12 69.85(16) no
CR1 C13 C14 128.43(19) no
C8 C13 C12 117.4(3) no
C8 C13 C14 123.5(3) no
C12 C13 C14 119.1(3) no
C13 C14 C15 117.0(2) no
C13 C14 C21 122.6(3) no
C15 C14 C21 120.4(3) no
SI16 C15 C14 123.1(2) no
SI16 C15 C30 116.6(2) no
C14 C15 C30 119.3(3) no
SI16 C17 C18 111.0(2) no
SI16 C17 C19 109.3(2) no
SI16 C17 C20 110.1(2) no
C18 C17 C19 108.8(3) no
C18 C17 C20 108.6(3) no
C19 C17 C20 109.0(3) no
O22 C21 C14 118.3(3) no
O22 C21 C24 117.0(3) no
C14 C21 C24 124.7(3) no
C21 C24 C25 121.3(3) no
C21 C24 C29 119.6(3) no
C25 C24 C29 119.0(3) no
C24 C25 C26 120.5(3) no
C25 C26 C27 120.0(4) no
C26 C27 C28 120.1(3) no
C27 C28 C29 119.9(4) no
C24 C29 C28 120.5(3) no
O31 C30 C15 176.6(3) no
CR1 C8 H1 127.8(18) no
C9 C8 H1 117.8(19) no
C13 C8 H1 121.1(19) no
CR1 C9 H2 125.7(19) no
C8 C9 H2 120(2) no
C10 C9 H2 119.0(19) no
CR1 C10 H3 126.1(19) no
C9 C10 H3 118.6(19) no
C11 C10 H3 122.1(19) no
CR1 C11 H4 125.3(19) no
C10 C11 H4 119.8(19) no
C12 C11 H4 120.0(19) no
CR1 C12 H5 126.5(18) no
C11 C12 H5 120.0(18) no
C13 C12 H5 118.4(18) no
C17 C18 H6 116(2) no
C17 C18 H7 113.9(19) no
C17 C18 H8 110(2) no
H6 C18 H7 105(3) no
H6 C18 H8 104(3) no
H7 C18 H8 107(3) no
C17 C19 H9 112(2) no
C17 C19 H10 112(2) no
C17 C19 H11 110(2) no
H9 C19 H10 106(3) no
H9 C19 H11 109(3) no
H10 C19 H11 107(3) no
C17 C20 H12 112(2) no
C17 C20 H13 113(2) no
C17 C20 H14 113(2) no
H12 C20 H13 107(3) no
H12 C20 H14 105(3) no
H13 C20 H14 108(3) no
O22 C23 H15 111.0(19) no
O22 C23 H16 107(2) no
O22 C23 H17 111.0(19) no
H15 C23 H16 106(3) no
H15 C23 H17 109(3) no
H16 C23 H17 113(3) no
C24 C25 H18 120(2) no
C26 C25 H18 119(2) no
C25 C26 H19 121(2) no
C27 C26 H19 119(2) no
C26 C27 H20 119(2) no
C28 C27 H20 121(2) no
C27 C28 H21 122(2) no
C29 C28 H21 118(2) no
C24 C29 H22 118(2) no
C28 C29 H22 121(2) no
SI16 C32 H23 109(2) no
SI16 C32 H24 113(2) no
SI16 C32 H25 112(2) no
H23 C32 H24 109(3) no
H23 C32 H25 107(3) no
H24 C32 H25 107(3) no
SI16 C33 H26 110(2) no
SI16 C33 H27 113(2) no
SI16 C33 H28 111(2) no
H26 C33 H27 110(3) no
H26 C33 H28 105(3) no
H27 C33 H28 108(3) no

loop_
_geom_bond_atom_site_label_1
_geom_bond_atom_site_label_2
_geom_bond_distance
_geom_bond_publ_flag
CR1 C2 1.847(3) no
CR1 C4 1.840(3) no
CR1 C6 1.832(3) no
CR1 C8 2.221(3) no
CR1 C9 2.218(3) no
CR1 C10 2.223(3) no
CR1 C11 2.211(3) no
CR1 C12 2.207(3) no
CR1 C13 2.245(3) no
SI16 C15 1.889(3) no
SI16 C17 1.894(3) no
SI16 C32 1.859(4) no
SI16 C33 1.860(3) no
O3 C2 1.155(4) no
O5 C4 1.153(4) no
O7 C6 1.164(4) no
O22 C21 1.367(3) no
O22 C23 1.433(4) no
O31 C30 1.169(4) no
C8 C9 1.413(4) no
C8 C13 1.401(4) no
C9 C10 1.394(4) no
C10 C11 1.409(4) no
C11 C12 1.392(4) no
C12 C13 1.429(4) no
C13 C14 1.491(4) no
C14 C15 1.507(4) no
C14 C21 1.342(4) no
C15 C30 1.303(4) no
C17 C18 1.524(4) no
C17 C19 1.539(5) no
C17 C20 1.528(5) no
C21 C24 1.491(4) no
C24 C25 1.380(4) no
C24 C29 1.386(4) no
C25 C26 1.384(5) no
C26 C27 1.375(5) no
C27 C28 1.376(5) no
C28 C29 1.382(5) no
C8 H1 0.91(3) no
C9 H2 0.88(3) no
C10 H3 0.90(3) no
C11 H4 0.89(3) no
C12 H5 0.88(3) no
C18 H6 0.96(3) no
C18 H7 0.94(3) no
C18 H8 0.95(3) no
C19 H9 0.95(4) no
C19 H10 1.00(4) no
C19 H11 0.93(4) no
C20 H12 0.99(4) no
C20 H13 0.98(3) no
C20 H14 0.94(3) no
C23 H15 0.95(3) no
C23 H16 0.93(4) no
C23 H17 0.98(3) no
C25 H18 0.84(3) no
C26 H19 0.88(3) no
C27 H20 0.92(3) no
C28 H21 0.87(3) no
C29 H22 0.85(3) no
C32 H23 0.86(3) no
C32 H24 0.96(3) no
C32 H25 0.96(3) no
C33 H26 0.92(4) no
C33 H27 0.90(3) no
C33 H28 0.96(4) no
